data_1529686
loop_
_publ_author_name
'Brennan, T.F.'
'Gardner, A.P.'
'Garafalo, A.R.'
'Davies, G.'

_publ_section_title
;
 The crystal and molecular structure of triamminetriaquocobalt(III)
 perchlorate, (Co (N H3)3 (H2 O)3) (Cl O4)3. A highly disordered structure
;
_journal_name_full 'Inorganica Chimica Acta'
_journal_page_first 97
_journal_page_last 101
_journal_volume 30
_journal_year 1978
_chemical_formula_sum 'Cl3 Co H15 N3 O15'
_chemical_name_systematic '(Co (N H3)3 (H2 O)3 ) (Cl O4)3'
_space_group_IT_number 200
_symmetry_space_group_name_Hall '-P 2 2 3'
_symmetry_space_group_name_H-M 'P m -3'
_cell_angle_alpha 90
_cell_angle_beta 90
_cell_angle_gamma 90
_cell_formula_units_Z 4
_cell_length_a 11.213
_cell_length_b 11.213
_cell_length_c 11.213
_cell_volume 1409.826
_citation_journal_id_ASTM ICHAA3
_cod_data_source_file Brennan_ICHAA3_1978_237.cif
_cod_data_source_block H15Cl3Co1N3O15
_cod_original_formula_sum 'H15 Cl3 Co1 N3 O15'
_cod_database_code 1529686

loop_
_symmetry_equiv_pos_as_xyz
x,y,z
-x,-y,z
x,-y,-z
-x,y,-z
z,x,y
-z,-x,y
z,-x,-y
-z,x,-y
y,z,x
y,-z,-x
-y,z,-x
-y,-z,x
-x,-y,-z
x,y,-z
-x,y,z
x,-y,z
-z,-x,-y
z,x,-y
-z,x,y
z,-x,y
-y,-z,-x
-y,z,x
y,-z,x
y,z,-x

loop_
_atom_site_label
_atom_site_type_symbol
_atom_site_fract_x
_atom_site_fract_y
_atom_site_fract_z
_atom_site_occupancy
_atom_site_U_iso_or_equiv
Cl2 Cl+7 0.7492 0.7492 0.7492 1 0.0
O7 O-2 0.174 0.3085 0.3283 0.39 0.0
O2 O-2 0.5 0 0.3249 0.5 0.0
O9 O-2 0.4316 0.4316 0.4316 0.5 0.0
N3 N-3 0.3323 0 0.5 1 0.0
O8 O-2 0.1073 0.2321 0.2331 0.39 0.0
O4 O-2 0.4213 0.0785 0.0681 0.5 0.0
H9 H+1 0.3008 0.0208 0.5811 0.25 0.0
N1 N-3 0.1737 0 0 0.5 0.0
Co2 Co+3 0.5 0 0.5 1 0.0
N2 N-3 0.5 0 0.3249 0.5 0.0
H4 H+1 0.4404 0.1992 0.4404 0.1667 0.0
H10 H+1 0.4404 0.0596 0.2946 0.2083 0.0
O1 O-2 0.1737 0 0 0.5 0.0
H3 H+1 0.2034 0.0218 -0.0811 0.2083 0.0
H7 H+1 0.3017 0.0596 0.4404 0.25 0.0
H1 H+1 0.2026 0.0596 0.0596 0.2083 0.0
Cl1 Cl+7 0.5 0 0 1 0.0
O6 O-2 0.1793 0.1793 -0.1793 0.4 0.0
Cl3 Cl+7 0.5 0.5 0.5 1 0.0
H12 H+1 0.4782 -0.0811 0.2937 0.2083 0.0
O3 O-2 0.5 0.1715 0.5 1 0.0
Co1 Co+3 0 0 0 1 0.0
H5 H+1 0.4782 0.2 0.5811 0.1667 0.0
H2 H+1 0.2034 -0.0811 0.0218 0.2083 0.0
H6 H+1 0.5811 0.2 0.4782 0.1667 0.0
H8 H+1 0.3008 -0.0811 0.4782 0.25 0.0
H11 H+1 0.5811 0.0218 0.2937 0.2083 0.0
O5 O-2 0.256 0.3817 0.2493 0.42 0.0
